data_4101153
loop_
_publ_author_name
'Miao, Qian'
'Chi, Xiaoliu'
'Zeis, Roswitha'
'Lefenfeld, Michael'
'Kloc, Christian'
'Siegrist, Theo'
'Steigerwald, Michael'
'Nuckolls, Colin'

_journal_name_full 'Journal of the American Chemical Society'
_journal_paper_doi 10.1021/ja0570786
_journal_year 2006
_chemical_formula_moiety 'C28 H16 S2.75'
_chemical_formula_sum 'C28 H16 S2.75'
_chemical_formula_weight 440.68
_space_group_IT_number 14
_symmetry_cell_setting monoclinic
_symmetry_space_group_name_Hall '-P 2yab'
_symmetry_space_group_name_H-M 'P 1 21/a 1'
_cell_angle_alpha 90
_cell_angle_beta 96.014(9)
_cell_angle_gamma 90
_cell_formula_units_Z 2
_cell_length_a 7.5561(8)
_cell_length_b 17.312(2)
_cell_length_c 8.2565(9)
_cell_measurement_temperature 293
_cell_volume 1074.1(2)
_diffrn_ambient_temperature 293
_exptl_crystal_density_diffrn 1.362
_oxford_refine_ls_scale 1.76(2)
_cod_depositor_comments
;
The following automatic conversions were performed:
'_symmetry_cell_setting' value 'Monoclinic' changed to 'monoclinic'
according to '/home/saulius/struct/CIF-dictionaries/cif_core.dic'
dictionary named 'cif_core.dic' version 2.4.1 from 2010-06-29.

Automatic conversion script
Id: cif_fix_enum 1527 2010-12-29 10:47:43Z saulius 
;
_cod_original_sg_symbol_H-M 'P 21/a'
_cod_database_code 4101153

loop_
_symmetry_equiv_pos_as_xyz
x,y,z
-x,-y,-z
-x+1/2,y+1/2,-z
x+1/2,-y+1/2,z

loop_
_atom_site_label
_atom_site_type_symbol
_atom_site_fract_x
_atom_site_fract_y
_atom_site_fract_z
_atom_site_U_iso_or_equiv
_atom_site_occupancy
_atom_site_adp_type
_atom_site_refinement_flags_posn
_atom_site_refinement_flags_adp
_atom_site_refinement_flags_occupancy
_atom_site_disorder_assembly
_atom_site_disorder_group
_atom_site_attached_hydrogens
C1 C 0.6365(4) 0.00157(18) -0.1060(4) 0.0412 1.0000 Uani . . . . . .
C2 C 0.6371(4) -0.05628(18) 0.0198(4) 0.0409 1.0000 Uani . . . . . .
C3 C 0.4968(4) 0.05607(18) -0.1254(4) 0.0416 1.0000 Uani . . . . . .
C4 C 0.4881(4) 0.11146(18) -0.2648(4) 0.0433 1.0000 Uani . . . . . .
S5 S 0.5895(2) 0.19335(10) -0.2693(2) 0.0838 0.6880 Uani . . . . . .
C6 C 0.5185(5) 0.2186(2) -0.4471(5) 0.0728 1.0000 Uani . . . . . .
C7 C 0.4095(5) 0.1683(3) -0.5284(5) 0.0731 1.0000 Uani . . . . . .
C9 C 0.7758(5) -0.11268(18) 0.0325(4) 0.0489 1.0000 Uani . . . . . .
C10 C 0.9098(4) -0.11248(19) -0.0727(4) 0.0460 1.0000 Uani . . . . . .
C11 C 0.9130(4) -0.0526(2) -0.1907(4) 0.0439 1.0000 Uani . . . . . .
C12 C 0.7766(5) 0.00314(19) -0.2078(4) 0.0484 1.0000 Uani . . . . . .
C13 C 1.0543(5) -0.0512(2) -0.2921(4) 0.0581 1.0000 Uani . . . . . .
C14 C 1.1827(5) -0.1064(3) -0.2803(5) 0.0658 1.0000 Uani . . . . . .
C15 C 1.1786(5) -0.1663(2) -0.1651(5) 0.0641 1.0000 Uani . . . . . .
C16 C 1.0479(5) -0.16955(19) -0.0643(4) 0.0566 1.0000 Uani . . . . . .
S13 S 0.3684(2) 0.09429(11) -0.43081(19) 0.0919 0.6880 Uani . . . . . .
H91 H 0.7738 -0.1523 0.1153 0.0896 1.0000 Uiso . . . . . .
H121 H 0.7784 0.0448 -0.2879 0.0909 1.0000 Uiso . . . . . .
H131 H 1.0556 -0.0092 -0.3764 0.1018 1.0000 Uiso . . . . . .
H141 H 1.2802 -0.1051 -0.3500 0.1111 1.0000 Uiso . . . . . .
H151 H 1.2703 -0.2054 -0.1616 0.1111 1.0000 Uiso . . . . . .
H161 H 1.0469 -0.2108 0.0192 0.1018 1.0000 Uiso . . . . . .
H71 H 0.3585 0.1768 -0.6449 0.1045 0.5000 Uiso . . . . . .
H61 H 0.5540 0.2690 -0.4911 0.1215 0.5000 Uiso . . . . . .
H51 H 0.6730 0.2202 -0.1842 0.0998 0.5000 Uiso . . . . . .
H132 H 0.2886 0.0490 -0.4636 0.1091 0.5000 Uiso . . . . . .

loop_
_atom_site_aniso_label
_atom_site_aniso_U_11
_atom_site_aniso_U_22
_atom_site_aniso_U_33
_atom_site_aniso_U_23
_atom_site_aniso_U_13
_atom_site_aniso_U_12
C1 0.040(2) 0.037(2) 0.046(2) -0.0020(18) -0.0005(18) -0.0023(18)
C2 0.042(2) 0.036(2) 0.044(2) -0.0030(18) -0.0004(18) 0.0006(18)
C3 0.040(2) 0.041(2) 0.043(2) -0.0019(18) -0.0020(19) 0.0002(19)
C4 0.037(2) 0.047(2) 0.045(2) 0.0043(18) 0.0022(17) 0.0062(18)
S5 0.1043(14) 0.0652(11) 0.0793(12) 0.0037(10) -0.0025(10) -0.0123(10)
C6 0.071(3) 0.056(3) 0.095(3) 0.017(2) 0.029(3) 0.005(2)
C7 0.067(3) 0.080(3) 0.074(3) 0.027(3) 0.013(2) 0.007(2)
C9 0.047(2) 0.043(2) 0.057(2) 0.0060(18) 0.0062(19) 0.0086(19)
C10 0.041(2) 0.043(2) 0.053(2) -0.007(2) 0.0006(19) 0.0018(19)
C11 0.043(2) 0.043(2) 0.044(2) -0.0090(19) -0.0003(18) -0.0027(19)
C12 0.048(2) 0.046(2) 0.050(2) 0.0026(17) 0.0009(19) 0.002(2)
C13 0.056(3) 0.067(3) 0.051(2) -0.002(2) 0.005(2) 0.006(2)
C14 0.060(3) 0.072(3) 0.066(3) -0.009(2) 0.012(2) 0.008(2)
C15 0.051(3) 0.059(3) 0.082(3) -0.016(2) 0.004(2) 0.012(2)
C16 0.050(3) 0.048(3) 0.071(3) -0.004(2) -0.001(2) 0.010(2)
S13 0.1043(14) 0.0939(14) 0.0735(12) 0.0181(11) -0.0089(10) -0.0104(11)

loop_
_geom_bond_atom_site_label_1
_geom_bond_site_symmetry_1
_geom_bond_atom_site_label_2
_geom_bond_site_symmetry_2
_geom_bond_distance
_geom_bond_publ_flag
C1 . C2 . 1.442(4) yes
C1 . C3 . 1.412(4) yes
C1 . C12 . 1.419(4) yes
C2 . C3 2_655 1.403(4) yes
C2 . C9 . 1.428(4) yes
C3 . C4 . 1.494(4) yes
C4 . S5 . 1.614(3) yes
C4 . S13 . 1.589(3) yes
S5 . C6 . 1.571(4) yes
S5 . H51 . 1.008 no
C6 . C7 . 1.330(5) yes
C6 . H61 . 0.993 no
C7 . S13 . 1.562(4) yes
C7 . H71 . 1.009 no
C9 . C10 . 1.402(4) yes
C9 . H91 . 0.970 no
C10 . C11 . 1.424(4) yes
C10 . C16 . 1.433(4) yes
C11 . C12 . 1.409(4) yes
C11 . C13 . 1.425(4) yes
C12 . H121 . 0.979 no
C13 . C14 . 1.357(4) yes
C13 . H131 . 1.008 no
C14 . C15 . 1.410(5) yes
C14 . H141 . 0.982 no
C15 . C16 . 1.358(4) yes
C15 . H151 . 0.967 no
C16 . H161 . 0.993 no
S13 . H132 . 1.009 no
